data_4028139
loop_
_publ_author_name
'Thomas O. Painter'
'Jonathon R. Bunn'
'Frank J. Schoenen'
'Justin T. Douglas'
'Victor W. Day'
'Conrad Santini'

_publ_section_title
;
 Skeletal Diversification via Heteroatom Linkage Control: Preparation of
 Bicyclic and Spirocyclic Scaffolds from N-Substituted Homopropargyl
 Alcohols
;
_journal_name_full 'Journal of Organic Chemistry'
_journal_page_first 3720
_journal_page_last 3730
_journal_paper_doi 10.1021/jo400077m
_journal_volume 78
_journal_year 2013
_chemical_formula_sum 'C21 H20 Cl N O2'
_chemical_formula_weight 353.83
_chemical_name_systematic
; 
 ? 
;
_space_group_IT_number 14
_symmetry_cell_setting monoclinic
_symmetry_space_group_name_Hall '-P 2ybc'
_symmetry_space_group_name_H-M 'P 1 21/c 1'
_atom_sites_solution_hydrogens difmap
_atom_sites_solution_primary direct
_atom_sites_solution_secondary difmap
_audit_creation_method SHELXTL
_cell_angle_alpha 90.00
_cell_angle_beta 90.723(2)
_cell_angle_gamma 90.00
_cell_formula_units_Z 4
_cell_length_a 5.5387(9)
_cell_length_b 9.1358(14)
_cell_length_c 34.448(5)
_cell_measurement_reflns_used 9966
_cell_measurement_temperature 100(2)
_cell_measurement_theta_max 67.47
_cell_measurement_theta_min 4.84
_cell_volume 1742.9(5)
_computing_cell_refinement 'Bruker SAINT'
_computing_data_collection 'Bruker APEX2'
_computing_data_reduction 'Bruker SAINT'
_computing_molecular_graphics 'Bruker SHELXTL'
_computing_publication_material 'Bruker SHELXTL'
_computing_structure_refinement 'Bruker SHELXTL'
_computing_structure_solution 'Bruker SHELXTL'
_diffrn_ambient_temperature 100(2)
_diffrn_measured_fraction_theta_full 0.976
_diffrn_measured_fraction_theta_max 0.959
_diffrn_measurement_device_type 'Bruker Platinum 135 CCD'
_diffrn_measurement_method '\f and \w scans'
_diffrn_radiation_monochromator 'Helios high-brilliance multilayer x-ray optics'
_diffrn_radiation_source 'Bruker MicroStar microfocus rotating anode'
_diffrn_radiation_type CuK\a
_diffrn_radiation_wavelength 1.54178
_diffrn_reflns_av_R_equivalents 0.0230
_diffrn_reflns_av_sigmaI/netI 0.0213
_diffrn_reflns_limit_h_max 6
_diffrn_reflns_limit_h_min -6
_diffrn_reflns_limit_k_max 8
_diffrn_reflns_limit_k_min -10
_diffrn_reflns_limit_l_max 38
_diffrn_reflns_limit_l_min -41
_diffrn_reflns_number 11082
_diffrn_reflns_theta_full 66.00
_diffrn_reflns_theta_max 67.47
_diffrn_reflns_theta_min 5.01
_exptl_absorpt_coefficient_mu 2.048
_exptl_absorpt_correction_T_max 1.000
_exptl_absorpt_correction_T_min 0.833
_exptl_absorpt_correction_type multi-scan
_exptl_crystal_colour colourless
_exptl_crystal_density_diffrn 1.348
_exptl_crystal_description 'Rectangular parallelepiped'
_exptl_crystal_F_000 744
_exptl_crystal_size_max 0.22
_exptl_crystal_size_mid 0.19
_exptl_crystal_size_min 0.12
_refine_diff_density_max 0.480
_refine_diff_density_min -0.322
_refine_diff_density_rms 0.043
_refine_ls_extinction_method none
_refine_ls_goodness_of_fit_ref 1.034
_refine_ls_hydrogen_treatment refall
_refine_ls_matrix_type full
_refine_ls_number_parameters 306
_refine_ls_number_reflns 3016
_refine_ls_number_restraints 0
_refine_ls_restrained_S_all 1.034
_refine_ls_R_factor_all 0.0344
_refine_ls_R_factor_gt 0.0343
_refine_ls_shift/su_max 0.001
_refine_ls_shift/su_mean 0.000
_refine_ls_structure_factor_coef Fsqd
_refine_ls_weighting_details 'calc w=1/[\s^2^(Fo^2^)+(0.0354P)^2^+1.3635P] where P=(Fo^2^+2Fc^2^)/3'
_refine_ls_weighting_scheme calc
_refine_ls_wR_factor_gt 0.0845
_refine_ls_wR_factor_ref 0.0845
_reflns_number_gt 3004
_reflns_number_total 3016
_reflns_threshold_expression >2sigma(I)
_cod_data_source_file jo400077m_si_001.cif
_cod_data_source_block v72a
_cod_original_cell_volume 1743.0(5)
_cod_database_code 4028139

loop_
_symmetry_equiv_pos_as_xyz
'x, y, z'
'-x, y+1/2, -z+1/2'
'-x, -y, -z'
'x, -y-1/2, z-1/2'

loop_
_atom_site_label
_atom_site_type_symbol
_atom_site_fract_x
_atom_site_fract_y
_atom_site_fract_z
_atom_site_U_iso_or_equiv
_atom_site_adp_type
_atom_site_occupancy
_atom_site_symmetry_multiplicity
_atom_site_calc_flag
Cl Cl 0.21559(7) 1.41272(4) 0.022858(10) 0.02244(13) Uani 1 1 d
O1 O 0.68720(18) 0.81721(11) 0.10024(3) 0.0195(2) Uani 1 1 d
O2 O 0.94025(19) 0.82677(12) 0.04916(3) 0.0210(2) Uani 1 1 d
N N 1.1138(2) 0.57475(14) 0.15129(4) 0.0190(3) Uani 1 1 d
C1 C 1.0725(3) 0.68508(17) 0.12046(4) 0.0181(3) Uani 1 1 d
H1A H 1.136(3) 0.780(2) 0.1297(5) 0.022(4) Uiso 1 1 d
H1B H 1.153(3) 0.655(2) 0.0958(5) 0.022(4) Uiso 1 1 d
C2 C 0.7970(3) 0.68786(16) 0.11756(4) 0.0164(3) Uani 1 1 d
C3 C 0.7131(3) 0.54913(17) 0.09698(4) 0.0181(3) Uani 1 1 d
H3A H 0.541(3) 0.5477(19) 0.0942(5) 0.018(4) Uiso 1 1 d
H3B H 0.780(3) 0.5472(19) 0.0710(5) 0.018(4) Uiso 1 1 d
C4 C 0.7971(3) 0.41396(17) 0.12004(5) 0.0203(3) Uani 1 1 d
H4A H 0.694(3) 0.4021(19) 0.1422(5) 0.018(4) Uiso 1 1 d
H4B H 0.776(3) 0.324(2) 0.1041(5) 0.025(5) Uiso 1 1 d
C5 C 1.0593(3) 0.42799(17) 0.13468(5) 0.0208(3) Uani 1 1 d
H5A H 1.177(3) 0.4128(19) 0.1135(5) 0.021(4) Uiso 1 1 d
H5B H 1.094(3) 0.357(2) 0.1541(5) 0.018(4) Uiso 1 1 d
C6 C 0.9351(3) 0.61162(16) 0.18030(4) 0.0185(3) Uani 1 1 d
C7 C 0.7296(3) 0.69338(17) 0.16075(4) 0.0178(3) Uani 1 1 d
H7A H 0.724(3) 0.797(2) 0.1689(5) 0.019(4) Uiso 1 1 d
H7B H 0.574(3) 0.648(2) 0.1662(5) 0.020(4) Uiso 1 1 d
C8 C 0.9647(3) 0.57043(17) 0.21724(5) 0.0219(3) Uani 1 1 d
H8 H 1.107(4) 0.513(2) 0.2231(5) 0.029(5) Uiso 1 1 d
C9 C 0.8001(3) 0.59218(17) 0.24989(4) 0.0224(3) Uani 1 1 d
C10 C 0.8280(4) 0.5039(2) 0.28258(5) 0.0383(5) Uani 1 1 d
H10 H 0.959(4) 0.433(3) 0.2826(7) 0.053(7) Uiso 1 1 d
C11 C 0.6749(5) 0.5169(2) 0.31403(6) 0.0481(6) Uani 1 1 d
H11 H 0.697(5) 0.449(3) 0.3357(8) 0.061(7) Uiso 1 1 d
C12 C 0.4969(4) 0.6207(2) 0.31451(5) 0.0362(4) Uani 1 1 d
H12 H 0.394(4) 0.629(3) 0.3363(7) 0.045(6) Uiso 1 1 d
C13 C 0.4656(4) 0.7096(2) 0.28273(5) 0.0352(4) Uani 1 1 d
H13 H 0.334(4) 0.786(3) 0.2828(7) 0.049(6) Uiso 1 1 d
C14 C 0.6153(3) 0.6962(2) 0.25082(5) 0.0318(4) Uani 1 1 d
H14 H 0.590(4) 0.763(2) 0.2288(6) 0.040(6) Uiso 1 1 d
C15 C 0.7723(3) 0.87467(16) 0.06706(4) 0.0156(3) Uani 1 1 d
C16 C 0.6311(3) 1.00787(16) 0.05610(4) 0.0154(3) Uani 1 1 d
C17 C 0.7161(3) 1.09888(16) 0.02683(4) 0.0173(3) Uani 1 1 d
H17 H 0.859(3) 1.0733(19) 0.0139(5) 0.022(4) Uiso 1 1 d
C18 C 0.5896(3) 1.22351(17) 0.01630(4) 0.0184(3) Uani 1 1 d
H18 H 0.647(3) 1.287(2) -0.0039(6) 0.024(5) Uiso 1 1 d
C19 C 0.3772(3) 1.25593(16) 0.03520(4) 0.0170(3) Uani 1 1 d
C20 C 0.2870(3) 1.16600(17) 0.06404(4) 0.0183(3) Uani 1 1 d
H20 H 0.139(3) 1.1883(19) 0.0760(5) 0.018(4) Uiso 1 1 d
C21 C 0.4156(3) 1.04216(17) 0.07449(4) 0.0173(3) Uani 1 1 d
H21 H 0.353(3) 0.977(2) 0.0937(5) 0.019(4) Uiso 1 1 d

loop_
_atom_site_aniso_label
_atom_site_aniso_U_11
_atom_site_aniso_U_22
_atom_site_aniso_U_33
_atom_site_aniso_U_23
_atom_site_aniso_U_13
_atom_site_aniso_U_12
Cl 0.0252(2) 0.0175(2) 0.0245(2) 0.00364(13) -0.00114(15) 0.00602(13)
O1 0.0217(5) 0.0194(5) 0.0175(5) 0.0068(4) 0.0064(4) 0.0064(4)
O2 0.0222(6) 0.0219(6) 0.0192(5) 0.0035(4) 0.0068(4) 0.0054(4)
N 0.0175(6) 0.0208(7) 0.0186(6) 0.0028(5) 0.0010(5) 0.0012(5)
C1 0.0175(7) 0.0173(8) 0.0196(8) 0.0029(6) 0.0023(6) -0.0013(6)
C2 0.0173(7) 0.0161(7) 0.0159(7) 0.0045(6) 0.0031(6) 0.0036(6)
C3 0.0148(8) 0.0221(8) 0.0173(7) -0.0006(6) 0.0013(6) 0.0008(6)
C4 0.0223(8) 0.0170(8) 0.0218(8) 0.0000(6) 0.0032(6) -0.0007(6)
C5 0.0213(8) 0.0182(8) 0.0229(8) 0.0032(6) 0.0029(6) 0.0039(6)
C6 0.0185(7) 0.0178(7) 0.0192(7) 0.0001(6) 0.0004(6) -0.0015(6)
C7 0.0191(8) 0.0188(8) 0.0154(7) 0.0015(6) 0.0029(6) 0.0019(6)
C8 0.0227(8) 0.0217(8) 0.0211(8) 0.0019(6) -0.0030(6) 0.0002(6)
C9 0.0293(9) 0.0211(8) 0.0167(8) -0.0001(6) -0.0026(6) -0.0038(6)
C10 0.0541(12) 0.0377(10) 0.0233(9) 0.0081(8) 0.0031(8) 0.0161(9)
C11 0.0775(16) 0.0442(12) 0.0228(9) 0.0136(9) 0.0115(10) 0.0169(11)
C12 0.0572(12) 0.0305(10) 0.0214(9) 0.0000(7) 0.0139(8) 0.0003(9)
C13 0.0449(11) 0.0391(11) 0.0218(9) -0.0013(8) 0.0048(8) 0.0074(9)
C14 0.0414(10) 0.0368(10) 0.0171(8) 0.0048(7) 0.0024(7) 0.0082(8)
C15 0.0172(7) 0.0161(7) 0.0136(7) 0.0005(6) 0.0010(5) -0.0013(6)
C16 0.0176(7) 0.0153(7) 0.0135(7) -0.0015(5) -0.0004(5) -0.0004(6)
C17 0.0171(8) 0.0195(8) 0.0153(7) -0.0007(6) 0.0026(6) -0.0004(6)
C18 0.0225(8) 0.0177(7) 0.0150(7) 0.0031(6) 0.0006(6) -0.0019(6)
C19 0.0201(7) 0.0131(7) 0.0177(7) -0.0004(6) -0.0045(6) 0.0018(6)
C20 0.0168(7) 0.0194(7) 0.0188(7) -0.0013(6) 0.0029(6) 0.0014(6)
C21 0.0196(7) 0.0171(7) 0.0151(7) 0.0013(6) 0.0026(6) -0.0019(6)

loop_
_atom_type_symbol
_atom_type_description
_atom_type_scat_dispersion_real
_atom_type_scat_dispersion_imag
_atom_type_scat_source
C C 0.0181 0.0091 'International Tables Vol C Tables 4.2.6.8 and 6.1.1.4'
H H 0.0000 0.0000 'International Tables Vol C Tables 4.2.6.8 and 6.1.1.4'
N N 0.0311 0.0180 'International Tables Vol C Tables 4.2.6.8 and 6.1.1.4'
O O 0.0492 0.0322 'International Tables Vol C Tables 4.2.6.8 and 6.1.1.4'
Cl Cl 0.3639 0.7018 'International Tables Vol C Tables 4.2.6.8 and 6.1.1.4'

loop_
_geom_angle_atom_site_label_1
_geom_angle_atom_site_label_2
_geom_angle_atom_site_label_3
_geom_angle
C15 O1 C2 121.03(11)
C6 N C1 103.60(11)
C6 N C5 109.68(12)
C1 N C5 108.02(12)
N C1 C2 101.73(11)
N C1 H1A 108.5(10)
C2 C1 H1A 111.0(10)
N C1 H1B 110.6(10)
C2 C1 H1B 113.8(10)
H1A C1 H1B 110.7(15)
O1 C2 C3 111.23(12)
O1 C2 C1 116.91(12)
C3 C2 C1 108.39(12)
O1 C2 C7 105.34(11)
C3 C2 C7 113.65(12)
C1 C2 C7 101.04(12)
C2 C3 C4 109.84(12)
C2 C3 H3A 110.9(10)
C4 C3 H3A 109.7(10)
C2 C3 H3B 109.0(10)
C4 C3 H3B 110.1(10)
H3A C3 H3B 107.3(14)
C5 C4 C3 112.41(12)
C5 C4 H4A 108.5(10)
C3 C4 H4A 108.6(10)
C5 C4 H4B 110.8(10)
C3 C4 H4B 110.3(11)
H4A C4 H4B 105.9(14)
N C5 C4 112.81(12)
N C5 H5A 106.1(10)
C4 C5 H5A 111.9(10)
N C5 H5B 107.8(11)
C4 C5 H5B 110.9(10)
H5A C5 H5B 107.0(14)
C8 C6 N 120.88(14)
C8 C6 C7 130.25(14)
N C6 C7 108.84(12)
C6 C7 C2 102.94(12)
C6 C7 H7A 112.1(10)
C2 C7 H7A 108.3(10)
C6 C7 H7B 111.6(10)
C2 C7 H7B 113.5(10)
H7A C7 H7B 108.4(14)
C6 C8 C9 128.41(15)
C6 C8 H8 116.3(11)
C9 C8 H8 115.2(11)
C10 C9 C14 116.69(16)
C10 C9 C8 118.50(16)
C14 C9 C8 124.81(15)
C11 C10 C9 121.28(18)
C11 C10 H10 121.2(14)
C9 C10 H10 117.6(14)
C12 C11 C10 121.03(18)
C12 C11 H11 120.9(15)
C10 C11 H11 118.1(15)
C11 C12 C13 118.96(17)
C11 C12 H12 120.1(14)
C13 C12 H12 120.9(14)
C12 C13 C14 120.54(18)
C12 C13 H13 119.3(13)
C14 C13 H13 120.1(14)
C13 C14 C9 121.47(16)
C13 C14 H14 118.3(12)
C9 C14 H14 120.2(12)
O2 C15 O1 124.95(13)
O2 C15 C16 124.89(13)
O1 C15 C16 110.16(12)
C17 C16 C21 119.59(13)
C17 C16 C15 119.27(13)
C21 C16 C15 121.13(13)
C18 C17 C16 120.44(14)
C18 C17 H17 120.4(11)
C16 C17 H17 119.2(11)
C17 C18 C19 118.92(14)
C17 C18 H18 120.8(11)
C19 C18 H18 120.3(11)
C18 C19 C20 121.75(14)
C18 C19 Cl 119.95(12)
C20 C19 Cl 118.30(11)
C21 C20 C19 118.84(14)
C21 C20 H20 120.7(11)
C19 C20 H20 120.4(11)
C20 C21 C16 120.45(14)
C20 C21 H21 119.9(11)
C16 C21 H21 119.6(11)

loop_
_geom_bond_atom_site_label_1
_geom_bond_atom_site_label_2
_geom_bond_distance
Cl C19 1.7391(15)
O1 C15 1.3482(17)
O1 C2 1.4536(17)
O2 C15 1.2052(18)
N C6 1.4548(19)
N C1 1.4798(19)
N C5 1.487(2)
C1 C2 1.528(2)
C1 H1A 0.990(19)
C1 H1B 1.002(18)
C2 C3 1.522(2)
C2 C7 1.540(2)
C3 C4 1.537(2)
C3 H3A 0.958(18)
C3 H3B 0.972(18)
C4 C5 1.537(2)
C4 H4A 0.967(18)
C4 H4B 1.00(2)
C5 H5A 0.996(18)
C5 H5B 0.947(19)
C6 C8 1.335(2)
C6 C7 1.513(2)
C7 H7A 0.989(18)
C7 H7B 0.974(19)
C8 C9 1.470(2)
C8 H8 0.96(2)
C9 C10 1.392(2)
C9 C14 1.398(2)
C10 C11 1.389(3)
C10 H10 0.97(3)
C11 C12 1.368(3)
C11 H11 0.98(3)
C12 C13 1.372(3)
C12 H12 0.95(2)
C13 C14 1.391(2)
C13 H13 1.01(2)
C14 H14 0.98(2)
C15 C16 1.492(2)
C16 C17 1.393(2)
C16 C21 1.394(2)
C17 C18 1.383(2)
C17 H17 0.944(19)
C18 C19 1.384(2)
C18 H18 0.961(19)
C19 C20 1.387(2)
C20 C21 1.382(2)
C20 H20 0.942(18)
C21 H21 0.954(19)

loop_
_geom_torsion_atom_site_label_1
_geom_torsion_atom_site_label_2
_geom_torsion_atom_site_label_3
_geom_torsion_atom_site_label_4
_geom_torsion
C6 N C1 C2 -43.18(14)
C5 N C1 C2 73.11(14)
C15 O1 C2 C3 -79.22(16)
C15 O1 C2 C1 46.00(18)
C15 O1 C2 C7 157.22(12)
N C1 C2 O1 159.20(12)
N C1 C2 C3 -74.16(14)
N C1 C2 C7 45.54(14)
O1 C2 C3 C4 -170.40(11)
C1 C2 C3 C4 59.75(15)
C7 C2 C3 C4 -51.71(16)
C2 C3 C4 C5 -43.24(17)
C6 N C5 C4 52.04(16)
C1 N C5 C4 -60.23(16)
C3 C4 C5 N 43.85(18)
C1 N C6 C8 -157.61(14)
C5 N C6 C8 87.27(17)
C1 N C6 C7 24.00(15)
C5 N C6 C7 -91.12(14)
C8 C6 C7 C2 -173.48(16)
N C6 C7 C2 4.71(15)
O1 C2 C7 C6 -152.48(11)
C3 C2 C7 C6 85.51(15)
C1 C2 C7 C6 -30.36(14)
N C6 C8 C9 -177.19(14)
C7 C6 C8 C9 0.8(3)
C6 C8 C9 C10 160.45(18)
C6 C8 C9 C14 -19.7(3)
C14 C9 C10 C11 1.6(3)
C8 C9 C10 C11 -178.56(19)
C9 C10 C11 C12 -2.4(4)
C10 C11 C12 C13 2.2(4)
C11 C12 C13 C14 -1.2(3)
C12 C13 C14 C9 0.4(3)
C10 C9 C14 C13 -0.6(3)
C8 C9 C14 C13 179.55(17)
C2 O1 C15 O2 0.1(2)
C2 O1 C15 C16 -178.89(12)
O2 C15 C16 C17 -10.5(2)
O1 C15 C16 C17 168.42(13)
O2 C15 C16 C21 169.16(14)
O1 C15 C16 C21 -11.87(19)
C21 C16 C17 C18 0.8(2)
C15 C16 C17 C18 -179.54(13)
C16 C17 C18 C19 -0.2(2)
C17 C18 C19 C20 -0.7(2)
C17 C18 C19 Cl 179.47(11)
C18 C19 C20 C21 1.1(2)
Cl C19 C20 C21 -179.09(11)
C19 C20 C21 C16 -0.5(2)
C17 C16 C21 C20 -0.4(2)
C15 C16 C21 C20 179.93(13)
